data_7012079
loop_
_publ_author_name
'Andrei S. Batsanov'
'St\'ephanie M. Cornet'
'Keith B. Dillon'
'Andr\'es E. Goeta'
'Paul Hazendonk'
'Amber L. Thompson'

_publ_section_title
;
 New group 15 compounds containing the
 2,4,6-(CF3)3C6H2&#x00A0;(fluoromes = Ar),
 2,6-(CF3)2C6H3&#x00A0;(fluoroxyl = Ar') or
 2,4-(CF3)2C6H3&#x00A0;(Ar&#x2033;) ligands
;
_journal_issue 24
_journal_name_full 'J. Chem. Soc., Dalton Trans.'
_journal_page_first 4622
_journal_page_last 4628
_journal_paper_doi 10.1039/b207327g
_journal_year 2002
_chemical_formula_sum 'C16 H6 Cl F12 P'
_chemical_formula_weight 492.63
_chemical_name_systematic ' chloro-bis-(2,4-bis-(trifluoromethyl)-phenyl)-phosphane '
_space_group_IT_number 15
_symmetry_cell_setting monoclinic
_symmetry_space_group_name_Hall '-I 2ya'
_symmetry_space_group_name_H-M 'I 1 2/a 1'
_atom_sites_solution_hydrogens difmap
_atom_sites_solution_primary direct
_atom_sites_solution_secondary difmap
_audit_creation_method SHELXL-97
_cell_angle_alpha 90.00
_cell_angle_beta 96.820(5)
_cell_angle_gamma 90.00
_cell_formula_units_Z 8
_cell_length_a 18.734(6)
_cell_length_b 8.170(3)
_cell_length_c 23.559(7)
_cell_measurement_reflns_used 739
_cell_measurement_temperature 100(2)
_cell_measurement_theta_max 20.99
_cell_measurement_theta_min 10.17
_cell_volume 3580(2)
_computing_cell_refinement 'SMART version 5.054 (Bruker, 1998)'
_computing_data_collection 'SMART version 5.054 (Bruker, 1998)'
_computing_data_reduction 'SAINT version 6.01 (Bruker, 1999)'
_computing_molecular_graphics 'SHELXTL version 5.10 (Bruker, 1997)'
_computing_publication_material 'SHELXTL version 5.10 (Bruker, 1997)'
_computing_structure_refinement 'SHELXL-97 (Sheldrick, 1997)'
_computing_structure_solution 'SHELXS-97 (Sheldrick, 1990)'
_diffrn_ambient_temperature 100(2)
_diffrn_detector_area_resol_mean 8
_diffrn_measured_fraction_theta_full 0.999
_diffrn_measured_fraction_theta_max 0.999
_diffrn_measurement_device_type 'SMART 1K CCD area detector'
_diffrn_measurement_method \w
_diffrn_radiation_monochromator graphite
_diffrn_radiation_source 'fine-focus sealed tube'
_diffrn_radiation_type MoK\a
_diffrn_radiation_wavelength 0.71073
_diffrn_reflns_av_R_equivalents 0.0507
_diffrn_reflns_av_sigmaI/netI 0.0410
_diffrn_reflns_limit_h_max 25
_diffrn_reflns_limit_h_min -25
_diffrn_reflns_limit_k_max 11
_diffrn_reflns_limit_k_min -11
_diffrn_reflns_limit_l_max 31
_diffrn_reflns_limit_l_min -31
_diffrn_reflns_number 20573
_diffrn_reflns_theta_full 28.70
_diffrn_reflns_theta_max 28.70
_diffrn_reflns_theta_min 1.74
_diffrn_standards_decay_% 0
_exptl_absorpt_coefficient_mu 0.423
_exptl_absorpt_correction_type none
_exptl_crystal_colour colourless
_exptl_crystal_density_diffrn 1.828
_exptl_crystal_density_meas ?
_exptl_crystal_density_method .
_exptl_crystal_description irregular
_exptl_crystal_F_000 1936
_exptl_crystal_size_max 0.22
_exptl_crystal_size_mid 0.16
_exptl_crystal_size_min 0.10
_refine_diff_density_max 0.740
_refine_diff_density_min -0.468
_refine_diff_density_rms 0.074
_refine_ls_extinction_method none
_refine_ls_goodness_of_fit_ref 1.037
_refine_ls_hydrogen_treatment refall
_refine_ls_matrix_type full
_refine_ls_number_parameters 295
_refine_ls_number_reflns 4618
_refine_ls_number_restraints 0
_refine_ls_restrained_S_all 1.037
_refine_ls_R_factor_all 0.0656
_refine_ls_R_factor_gt 0.0435
_refine_ls_shift/su_max 0.000
_refine_ls_shift/su_mean 0.000
_refine_ls_structure_factor_coef Fsqd
_refine_ls_weighting_details 'calc w=1/[\s^2^(Fo^2^)+(0.0528P)^2^+5.4664P] where P=(Fo^2^+2Fc^2^)/3'
_refine_ls_weighting_scheme calc
_refine_ls_wR_factor_gt 0.1053
_refine_ls_wR_factor_ref 0.1158
_reflns_number_gt 3420
_reflns_number_total 4618
_reflns_threshold_expression I>2\s(I)
_cod_data_source_file b207327g.txt
_cod_data_source_block 3
_cod_original_cell_volume 3580.2(19)
_cod_original_sg_symbol_H-M I2/a
_cod_database_code 7012079

loop_
_symmetry_equiv_pos_as_xyz
'x, y, z'
'-x+1/2, y, -z'
'x+1/2, y+1/2, z+1/2'
'-x+1, y+1/2, -z+1/2'
'-x, -y, -z'
'x-1/2, -y, z'
'-x+1/2, -y+1/2, -z+1/2'
'x, -y+1/2, z+1/2'

loop_
_atom_site_label
_atom_site_type_symbol
_atom_site_fract_x
_atom_site_fract_y
_atom_site_fract_z
_atom_site_U_iso_or_equiv
_atom_site_adp_type
_atom_site_occupancy
_atom_site_symmetry_multiplicity
_atom_site_calc_flag
_atom_site_refinement_flags
_atom_site_disorder_assembly
_atom_site_disorder_group
Cl1 Cl -0.01608(3) 0.28581(7) 0.24125(2) 0.02290(14) Uani 1 1 d . . .
P1 P 0.03564(3) 0.38742(7) 0.17721(2) 0.01765(14) Uani 1 1 d . . .
C1 C -0.02130(11) 0.2944(3) 0.11589(9) 0.0171(4) Uani 1 1 d . . .
C2 C -0.01632(13) 0.1288(3) 0.10295(10) 0.0224(5) Uani 1 1 d . . .
H2 H 0.0166(13) 0.059(3) 0.1240(10) 0.015(6) Uiso 1 1 d . . .
C3 C -0.05792(14) 0.0601(3) 0.05648(10) 0.0244(5) Uani 1 1 d . . .
H3 H -0.0508(16) -0.050(4) 0.0461(13) 0.039(8) Uiso 1 1 d . . .
C4 C -0.10669(13) 0.1570(3) 0.02283(9) 0.0226(5) Uani 1 1 d . . .
C41 C -0.14954(15) 0.0846(3) -0.02936(11) 0.0313(6) Uani 1 1 d . . .
F1 F -0.16867(14) -0.0680(2) -0.02129(9) 0.0757(8) Uani 1 1 d . . .
F2 F -0.20911(8) 0.1681(2) -0.04636(6) 0.0372(4) Uani 1 1 d . . .
F3 F -0.11194(10) 0.0872(3) -0.07441(7) 0.0557(6) Uani 1 1 d . . .
C5 C -0.11460(13) 0.3210(3) 0.03551(10) 0.0205(5) Uani 1 1 d . . .
H5 H -0.1464(15) 0.383(3) 0.0157(12) 0.025(7) Uiso 1 1 d . . .
C6 C -0.07166(12) 0.3900(3) 0.08148(9) 0.0184(4) Uani 1 1 d . . .
C61 C -0.08118(13) 0.5691(3) 0.09352(10) 0.0226(5) Uani 1 1 d . . .
F4 F -0.09852(9) 0.59513(18) 0.14649(6) 0.0325(4) Uani 1 1 d . . .
F5 F -0.02148(8) 0.65638(17) 0.08906(7) 0.0349(4) Uani 1 1 d . . .
F6 F -0.13350(8) 0.63805(17) 0.05763(6) 0.0310(3) Uani 1 1 d . . .
C11 C 0.11642(12) 0.2546(3) 0.18007(9) 0.0168(4) Uani 1 1 d . . .
C12 C 0.12616(13) 0.1204(3) 0.21646(10) 0.0215(5) Uani 1 1 d . . .
H12 H 0.0909(15) 0.089(3) 0.2355(11) 0.022(7) Uiso 1 1 d . . .
C13 C 0.18791(13) 0.0259(3) 0.22049(10) 0.0231(5) Uani 1 1 d . . .
H13 H 0.1943(15) -0.065(4) 0.2464(12) 0.030(7) Uiso 1 1 d . . .
C14 C 0.24203(12) 0.0652(3) 0.18789(9) 0.0202(5) Uani 1 1 d . . .
C141 C 0.30881(12) -0.0376(3) 0.19095(10) 0.0244(5) Uani 1 1 d . . .
F7 F 0.30333(10) -0.1574(2) 0.15334(9) 0.0600(6) Uani 1 1 d . . .
F8 F 0.36679(8) 0.0486(2) 0.18401(10) 0.0531(5) Uani 1 1 d . . .
F9 F 0.32405(10) -0.1090(2) 0.24208(8) 0.0512(5) Uani 1 1 d . . .
C15 C 0.23475(13) 0.1994(3) 0.15162(10) 0.0213(5) Uani 1 1 d . . .
H15 H 0.2705(14) 0.231(3) 0.1284(11) 0.017(6) Uiso 1 1 d . . .
C16 C 0.17260(12) 0.2935(3) 0.14793(9) 0.0194(4) Uani 1 1 d . . .
C161 C 0.16910(14) 0.4409(3) 0.10922(11) 0.0290(5) Uani 1 1 d . . .
F10 F 0.10548(8) 0.4537(2) 0.07743(7) 0.0455(5) Uani 1 1 d . . .
F11 F 0.17845(13) 0.5797(2) 0.13857(8) 0.0609(6) Uani 1 1 d . . .
F12 F 0.21791(9) 0.4377(2) 0.07277(7) 0.0438(5) Uani 1 1 d . . .

loop_
_atom_site_aniso_label
_atom_site_aniso_U_11
_atom_site_aniso_U_22
_atom_site_aniso_U_33
_atom_site_aniso_U_23
_atom_site_aniso_U_13
_atom_site_aniso_U_12
Cl1 0.0208(3) 0.0289(3) 0.0196(3) 0.0004(2) 0.0046(2) 0.0025(2)
P1 0.0179(3) 0.0160(3) 0.0185(3) -0.0002(2) -0.0001(2) 0.0013(2)
C1 0.0161(10) 0.0191(10) 0.0159(10) -0.0004(8) 0.0008(8) -0.0014(8)
C2 0.0257(12) 0.0198(11) 0.0209(11) 0.0024(9) -0.0002(9) 0.0049(10)
C3 0.0294(13) 0.0196(11) 0.0232(11) -0.0020(9) -0.0010(10) 0.0009(10)
C4 0.0239(12) 0.0262(12) 0.0170(10) -0.0007(9) 0.0000(9) -0.0018(10)
C41 0.0345(15) 0.0304(14) 0.0271(13) -0.0040(10) -0.0047(11) 0.0007(11)
F1 0.119(2) 0.0334(10) 0.0595(13) 0.0030(9) -0.0541(13) -0.0230(11)
F2 0.0282(8) 0.0544(10) 0.0267(8) -0.0050(7) -0.0066(6) 0.0025(7)
F3 0.0391(10) 0.0980(16) 0.0291(9) -0.0281(9) 0.0010(7) 0.0111(10)
C5 0.0190(11) 0.0242(12) 0.0178(10) 0.0046(9) -0.0006(9) 0.0035(9)
C6 0.0179(10) 0.0194(10) 0.0184(10) 0.0016(8) 0.0041(8) 0.0012(9)
C61 0.0201(11) 0.0222(11) 0.0243(11) 0.0020(9) -0.0018(9) 0.0046(9)
F4 0.0412(9) 0.0287(8) 0.0270(7) -0.0057(6) 0.0009(6) 0.0121(7)
F5 0.0292(8) 0.0183(7) 0.0560(10) 0.0071(7) 0.0005(7) -0.0001(6)
F6 0.0314(8) 0.0251(7) 0.0339(8) 0.0029(6) -0.0067(6) 0.0118(6)
C11 0.0156(10) 0.0165(10) 0.0176(10) -0.0007(8) -0.0008(8) 0.0008(8)
C12 0.0200(11) 0.0225(11) 0.0225(11) 0.0036(9) 0.0044(9) -0.0013(9)
C13 0.0235(12) 0.0194(11) 0.0257(12) 0.0061(9) 0.0003(9) 0.0020(9)
C14 0.0167(11) 0.0209(11) 0.0219(11) -0.0028(9) -0.0018(9) 0.0018(9)
C141 0.0181(11) 0.0266(12) 0.0277(12) -0.0029(10) -0.0014(9) 0.0017(9)
F7 0.0421(11) 0.0598(12) 0.0711(13) -0.0433(10) -0.0231(9) 0.0263(9)
F8 0.0203(8) 0.0409(10) 0.0996(16) 0.0118(10) 0.0129(9) 0.0054(7)
F9 0.0407(10) 0.0696(13) 0.0428(10) 0.0168(9) 0.0031(8) 0.0298(9)
C15 0.0184(11) 0.0245(12) 0.0210(11) 0.0008(9) 0.0027(9) -0.0026(9)
C16 0.0204(11) 0.0193(11) 0.0182(10) 0.0020(8) 0.0014(8) -0.0010(9)
C161 0.0274(13) 0.0314(13) 0.0295(13) 0.0134(11) 0.0087(10) 0.0033(10)
F10 0.0255(8) 0.0637(12) 0.0475(10) 0.0376(9) 0.0058(7) 0.0120(8)
F11 0.1098(18) 0.0230(9) 0.0519(11) 0.0093(8) 0.0176(11) -0.0113(10)
F12 0.0332(9) 0.0572(11) 0.0447(10) 0.0307(8) 0.0202(7) 0.0106(8)

loop_
_atom_type_symbol
_atom_type_description
_atom_type_scat_dispersion_real
_atom_type_scat_dispersion_imag
_atom_type_scat_source
C C 0.0033 0.0016 'International Tables Vol C Tables 4.2.6.8 and 6.1.1.4'
H H 0.0000 0.0000 'International Tables Vol C Tables 4.2.6.8 and 6.1.1.4'
F F 0.0171 0.0103 'International Tables Vol C Tables 4.2.6.8 and 6.1.1.4'
P P 0.1023 0.0942 'International Tables Vol C Tables 4.2.6.8 and 6.1.1.4'
Cl Cl 0.1484 0.1585 'International Tables Vol C Tables 4.2.6.8 and 6.1.1.4'

loop_
_geom_angle_atom_site_label_1
_geom_angle_atom_site_label_2
_geom_angle_atom_site_label_3
_geom_angle
_geom_angle_site_symmetry_1
_geom_angle_site_symmetry_3
_geom_angle_publ_flag
C1 P1 C11 100.37(10) . . ?
C1 P1 Cl1 97.38(7) . . ?
C11 P1 Cl1 100.95(7) . . ?
C2 C1 C6 118.1(2) . . ?
C2 C1 P1 121.43(17) . . ?
C6 C1 P1 120.44(16) . . ?
C3 C2 C1 121.4(2) . . ?
C3 C2 H2 116.3(15) . . ?
C1 C2 H2 122.3(15) . . ?
C4 C3 C2 119.5(2) . . ?
C4 C3 H3 120.0(18) . . ?
C2 C3 H3 120.4(18) . . ?
C5 C4 C3 120.7(2) . . ?
C5 C4 C41 119.7(2) . . ?
C3 C4 C41 119.6(2) . . ?
F1 C41 F2 107.2(2) . . ?
F1 C41 F3 107.9(2) . . ?
F2 C41 F3 104.7(2) . . ?
F1 C41 C4 112.4(2) . . ?
F2 C41 C4 113.1(2) . . ?
F3 C41 C4 111.1(2) . . ?
C4 C5 C6 119.6(2) . . ?
C4 C5 H5 121.8(18) . . ?
C6 C5 H5 118.6(18) . . ?
C5 C6 C1 120.7(2) . . ?
C5 C6 C61 118.1(2) . . ?
C1 C6 C61 121.2(2) . . ?
F6 C61 F5 106.35(18) . . ?
F6 C61 F4 106.28(18) . . ?
F5 C61 F4 106.53(19) . . ?
F6 C61 C6 112.57(19) . . ?
F5 C61 C6 112.54(19) . . ?
F4 C61 C6 112.10(19) . . ?
C12 C11 C16 117.3(2) . . ?
C12 C11 P1 122.00(17) . . ?
C16 C11 P1 120.55(16) . . ?
C13 C12 C11 122.0(2) . . ?
C13 C12 H12 118.4(17) . . ?
C11 C12 H12 119.5(17) . . ?
C14 C13 C12 119.7(2) . . ?
C14 C13 H13 119.2(17) . . ?
C12 C13 H13 121.1(17) . . ?
C13 C14 C15 120.1(2) . . ?
C13 C14 C141 120.4(2) . . ?
C15 C14 C141 119.5(2) . . ?
F7 C141 F8 108.2(2) . . ?
F7 C141 F9 105.8(2) . . ?
F8 C141 F9 104.7(2) . . ?
F7 C141 C14 112.69(19) . . ?
F8 C141 C14 112.9(2) . . ?
F9 C141 C14 112.0(2) . . ?
C14 C15 C16 119.8(2) . . ?
C14 C15 H15 123.1(15) . . ?
C16 C15 H15 117.1(15) . . ?
C15 C16 C11 121.2(2) . . ?
C15 C16 C161 117.1(2) . . ?
C11 C16 C161 121.7(2) . . ?
F12 C161 F11 107.2(2) . . ?
F12 C161 F10 106.1(2) . . ?
F11 C161 F10 106.2(2) . . ?
F12 C161 C16 113.1(2) . . ?
F11 C161 C16 111.9(2) . . ?
F10 C161 C16 112.0(2) . . ?

loop_
_geom_bond_atom_site_label_1
_geom_bond_atom_site_label_2
_geom_bond_distance
_geom_bond_site_symmetry_2
_geom_bond_publ_flag
Cl1 P1 2.0619(9) . ?
P1 C1 1.854(2) . ?
P1 C11 1.857(2) . ?
C1 C2 1.393(3) . ?
C1 C6 1.405(3) . ?
C2 C3 1.385(3) . ?
C2 H2 0.94(2) . ?
C3 C4 1.385(3) . ?
C3 H3 0.95(3) . ?
C4 C5 1.385(3) . ?
C4 C41 1.507(3) . ?
C41 F1 1.317(3) . ?
C41 F2 1.329(3) . ?
C41 F3 1.342(3) . ?
C5 C6 1.390(3) . ?
C5 H5 0.87(3) . ?
C6 C61 1.505(3) . ?
C61 F6 1.340(3) . ?
C61 F5 1.341(3) . ?
C61 F4 1.343(3) . ?
C11 C12 1.391(3) . ?
C11 C16 1.404(3) . ?
C12 C13 1.384(3) . ?
C12 H12 0.88(3) . ?
C13 C14 1.381(3) . ?
C13 H13 0.96(3) . ?
C14 C15 1.386(3) . ?
C14 C141 1.502(3) . ?
C141 F7 1.316(3) . ?
C141 F8 1.321(3) . ?
C141 F9 1.338(3) . ?
C15 C16 1.389(3) . ?
C15 H15 0.95(3) . ?
C16 C161 1.507(3) . ?
C161 F12 1.327(3) . ?
C161 F11 1.329(3) . ?
C161 F10 1.334(3) . ?

loop_
_geom_torsion_atom_site_label_1
_geom_torsion_atom_site_label_2
_geom_torsion_atom_site_label_3
_geom_torsion_atom_site_label_4
_geom_torsion
_geom_torsion_site_symmetry_1
_geom_torsion_site_symmetry_2
_geom_torsion_site_symmetry_3
_geom_torsion_site_symmetry_4
_geom_torsion_publ_flag
C11 P1 C1 C2 29.7(2) . . . . ?
Cl1 P1 C1 C2 -72.92(19) . . . . ?
C11 P1 C1 C6 -151.14(18) . . . . ?
Cl1 P1 C1 C6 106.24(17) . . . . ?
C6 C1 C2 C3 2.1(3) . . . . ?
P1 C1 C2 C3 -178.77(19) . . . . ?
C1 C2 C3 C4 -1.5(4) . . . . ?
C2 C3 C4 C5 -0.6(4) . . . . ?
C2 C3 C4 C41 177.1(2) . . . . ?
C5 C4 C41 F1 -145.0(3) . . . . ?
C3 C4 C41 F1 37.3(4) . . . . ?
C5 C4 C41 F2 -23.4(3) . . . . ?
C3 C4 C41 F2 158.8(2) . . . . ?
C5 C4 C41 F3 94.0(3) . . . . ?
C3 C4 C41 F3 -83.7(3) . . . . ?
C3 C4 C5 C6 1.9(3) . . . . ?
C41 C4 C5 C6 -175.8(2) . . . . ?
C4 C5 C6 C1 -1.3(3) . . . . ?
C4 C5 C6 C61 179.3(2) . . . . ?
C2 C1 C6 C5 -0.7(3) . . . . ?
P1 C1 C6 C5 -179.87(17) . . . . ?
C2 C1 C6 C61 178.8(2) . . . . ?
P1 C1 C6 C61 -0.4(3) . . . . ?
C5 C6 C61 F6 1.9(3) . . . . ?
C1 C6 C61 F6 -177.51(19) . . . . ?
C5 C6 C61 F5 -118.2(2) . . . . ?
C1 C6 C61 F5 62.3(3) . . . . ?
C5 C6 C61 F4 121.7(2) . . . . ?
C1 C6 C61 F4 -57.8(3) . . . . ?
C1 P1 C11 C12 -95.7(2) . . . . ?
Cl1 P1 C11 C12 4.0(2) . . . . ?
C1 P1 C11 C16 88.63(19) . . . . ?
Cl1 P1 C11 C16 -171.68(17) . . . . ?
C16 C11 C12 C13 -1.2(3) . . . . ?
P1 C11 C12 C13 -176.95(18) . . . . ?
C11 C12 C13 C14 0.3(4) . . . . ?
C12 C13 C14 C15 0.5(4) . . . . ?
C12 C13 C14 C141 -178.9(2) . . . . ?
C13 C14 C141 F7 90.2(3) . . . . ?
C15 C14 C141 F7 -89.2(3) . . . . ?
C13 C14 C141 F8 -146.8(2) . . . . ?
C15 C14 C141 F8 33.8(3) . . . . ?
C13 C14 C141 F9 -29.0(3) . . . . ?
C15 C14 C141 F9 151.6(2) . . . . ?
C13 C14 C15 C16 -0.4(3) . . . . ?
C141 C14 C15 C16 179.0(2) . . . . ?
C14 C15 C16 C11 -0.5(3) . . . . ?
C14 C15 C16 C161 178.0(2) . . . . ?
C12 C11 C16 C15 1.2(3) . . . . ?
P1 C11 C16 C15 177.08(17) . . . . ?
C12 C11 C16 C161 -177.2(2) . . . . ?
P1 C11 C16 C161 -1.3(3) . . . . ?
C15 C16 C161 F12 16.3(3) . . . . ?
C11 C16 C161 F12 -165.2(2) . . . . ?
C15 C16 C161 F11 -104.9(3) . . . . ?
C11 C16 C161 F11 73.6(3) . . . . ?
C15 C16 C161 F10 136.0(2) . . . . ?
C11 C16 C161 F10 -45.5(3) . . . . ?

loop_
_cod_related_entry_id
_cod_related_entry_database
_cod_related_entry_code
1 ChemSpider 13721401
